data_2021891
loop_
_publ_author_name
'Volkov, Sergey'
'Du\<sek, Michal'
'Bubnova, Rimma'
'Krzhizhanovskaya, Maria'
'Ugolkov, Valery'
'Obozova, Ekaterina'
'Filatov, Stanislav'

_publ_section_title
;
 Orientational order-disorder \g &#x2194; \b &#x2194; \a&#x2032; &#x2194;
 \a phase transitions in Sr2B2O5 pyroborate and crystal structures of \b
 and \a phases
;
_journal_coeditor_code DQ5023
_journal_issue 6
_journal_name_full 'Acta Crystallographica Section B Structural Science, Crystal Engineering and Materials'
_journal_page_first 1056
_journal_paper_doi 10.1107/S2052520617012689
_journal_volume 73
_journal_year 2017
_chemical_formula_sum 'B2 O5 Sr2'
_chemical_formula_weight 276.9
_space_group_IT_number 2
_space_group_name_Hall '-P 1'
_space_group_name_H-M_alt 'P -1'
_symmetry_cell_setting triclinic
_symmetry_Int_Tables_number 2
_symmetry_space_group_name_Hall '-P 1'
_symmetry_space_group_name_H-M 'P -1'
_cell_angle_alpha 88.815(11)
_cell_angle_beta 91.651(11)
_cell_angle_gamma 91.473(11)
_cell_formula_units_Z 12
_cell_length_a 9.4662(11)
_cell_length_b 13.2754(7)
_cell_length_c 11.8671(16)
_cell_measurement_temperature 583
_cell_volume 1489.9(3)
_diffrn_ambient_temperature 295
_diffrn_measured_fraction_theta_full 0.98
_diffrn_measured_fraction_theta_max 0.95
_diffrn_radiation_probe x-ray
_diffrn_radiation_source 'X-ray tube'
_diffrn_radiation_type 'Mo K\a'
_diffrn_radiation_wavelength 0.71073
_diffrn_reflns_av_R_equivalents 0.0618
_diffrn_reflns_av_unetI/netI 0.0609
_diffrn_reflns_limit_h_max 12
_diffrn_reflns_limit_h_min -12
_diffrn_reflns_limit_k_max 17
_diffrn_reflns_limit_k_min -17
_diffrn_reflns_limit_l_max 15
_diffrn_reflns_limit_l_min -15
_diffrn_reflns_number 42872
_diffrn_reflns_theta_full 27.58
_diffrn_reflns_theta_max 27.98
_diffrn_reflns_theta_min 3.44
_exptl_absorpt_coefficient_mu 21.405
_exptl_crystal_density_diffrn 3.7028
_exptl_crystal_F_000 1512
_refine_diff_density_max 1.08
_refine_diff_density_min -0.96
_refine_ls_extinction_coef 790(30)
_refine_ls_extinction_method 'B-C type 1 Gaussian isotropic (Becker & Coppens, 1974)'
_refine_ls_goodness_of_fit_gt 1.22
_refine_ls_goodness_of_fit_ref 1.12
_refine_ls_number_constraints 0
_refine_ls_number_parameters 486
_refine_ls_number_reflns 11221
_refine_ls_number_restraints 0
_refine_ls_R_factor_all 0.1299
_refine_ls_R_factor_gt 0.0400
_refine_ls_shift/su_max 0.0429
_refine_ls_shift/su_mean 0.0095
_refine_ls_structure_factor_coef F
_refine_ls_weighting_details w=1/(\s^2^(F)+0.0001F^2^)
_refine_ls_weighting_scheme sigma
_refine_ls_wR_factor_gt 0.0402
_refine_ls_wR_factor_ref 0.0582
_reflns_number_gt 4809
_reflns_number_total 11221
_reflns_threshold_expression I>3\s(I)
_cod_data_source_file dq5023sup1.cif
_cod_data_source_block III
_cod_depositor_comments
;
The following automatic conversions were performed:

data item '_diffrn_radiation_probe' value 'X-ray' was changed to
'x-ray' in accordance with the
/home/saulius/struct/COD-crude-data/automatic-downloads/DataCite-retrospective/IUCr/depositions/lib/dictionaries/cif_core.dic
dictionary named 'cif_core.dic' version 2.4.2 last updated on
2011-04-26.

Automatic conversion script
Id: cif_fix_values 7556 2019-12-06 15:28:31Z antanas 
;
_cod_database_code 2021891

loop_
_space_group_symop_id
_space_group_symop_operation_xyz
1 x,y,z
2 -x,-y,-z

loop_
_atom_site_label
_atom_site_type_symbol
_atom_site_fract_x
_atom_site_fract_y
_atom_site_fract_z
_atom_site_adp_type
_atom_site_U_iso_or_equiv
_atom_site_site_symmetry_multiplicity
_atom_site_occupancy
_atom_site_calc_flag
Sr1 Sr 0.70892(8) 0.09510(6) 0.34759(6) Uani 0.0209(2) 2 1 d
Sr2 Sr 0.04720(8) 0.92415(5) 0.36218(6) Uani 0.0196(2) 2 1 d
Sr3 Sr 0.37774(8) 0.75776(6) 0.35632(7) Uani 0.0267(3) 2 1 d
Sr4 Sr 0.71458(8) 0.60563(6) 0.35623(6) Uani 0.0235(2) 2 1 d
Sr5 Sr 0.04627(8) 0.43538(6) 0.36293(6) Uani 0.0219(2) 2 1 d
Sr6 Sr 0.38104(8) 0.27060(6) 0.36092(7) Uani 0.0245(2) 2 1 d
Sr7 Sr 0.38232(8) 0.00104(5) 0.16754(6) Uani 0.0209(2) 2 1 d
Sr8 Sr 0.73464(8) 0.84858(6) 0.12191(6) Uani 0.0208(2) 2 1 d
Sr9 Sr 0.06011(8) 0.67659(6) 0.12282(6) Uani 0.0210(2) 2 1 d
Sr10 Sr 0.38921(8) 0.50987(5) 0.13384(6) Uani 0.0200(2) 2 1 d
Sr11 Sr 0.71972(8) 0.34256(5) 0.15101(6) Uani 0.0197(2) 2 1 d
Sr12 Sr 0.05373(8) 0.17209(5) 0.15907(6) Uani 0.0195(2) 2 1 d
O1 O 0.5581(6) 0.9116(4) 0.6442(5) Uani 0.0310(19) 2 1 d
O2 O 0.8883(5) 0.7460(4) 0.6484(4) Uani 0.0233(18) 2 1 d
O3 O 0.2175(5) 0.5739(4) 0.6596(4) Uani 0.0266(18) 2 1 d
O4 O 0.5506(6) 0.4317(4) 0.6725(4) Uani 0.0283(19) 2 1 d
O5 O 0.8863(6) 0.2686(4) 0.6840(4) Uani 0.0273(18) 2 1 d
O6 O 0.2079(6) 0.1227(5) 0.6777(5) Uani 0.044(2) 2 1 d
O7 O 0.5487(6) 0.1842(4) 0.8312(5) Uani 0.039(2) 2 1 d
O8 O 0.8972(6) 0.0181(4) 0.8283(4) Uani 0.0244(18) 2 1 d
O9 O 0.2075(5) 0.8379(4) 0.8451(4) Uani 0.0200(17) 2 1 d
O10 O 0.5555(6) 0.6722(4) 0.8354(5) Uani 0.038(2) 2 1 d
O11 O 0.8780(6) 0.5053(4) 0.8305(4) Uani 0.0284(19) 2 1 d
O12 O 0.2140(6) 0.3378(4) 0.8372(4) Uani 0.033(2) 2 1 d
O13 O 0.3640(6) 0.9772(4) 0.8592(5) Uani 0.033(2) 2 1 d
O14 O 0.6912(6) 0.8194(4) 0.8830(6) Uani 0.050(3) 2 1 d
O15 O 0.6794(6) 0.3142(4) 0.9254(5) Uani 0.042(2) 2 1 d
O16 O 0.0047(5) 0.1471(4) 0.9471(4) Uani 0.0223(17) 2 1 d
O17 O 0.0242(14) 0.6417(10) 0.8702(11) Uiso 0.027(3) 2 0.5 d
O18 O 0.3560(13) 0.4746(9) 0.8905(10) Uiso 0.017(3) 2 0.5 d
O19 O 0.0179(14) 0.6484(10) 0.9076(11) Uiso 0.027(4) 2 0.5 d
O20 O 0.3481(14) 0.4793(10) 0.9267(10) Uiso 0.024(3) 2 0.5 d
O21 O 0.6921(6) 0.5570(4) 0.5724(5) Uani 0.039(2) 2 1 d
O22 O 0.0258(5) 0.3911(3) 0.5769(4) Uani 0.0255(18) 2 1 d
O23 O 0.3692(5) 0.2274(4) 0.5711(4) Uani 0.0274(18) 2 1 d
O24 O 0.6843(6) 0.0673(4) 0.6140(5) Uani 0.034(2) 2 1 d
O25 O 0.0218(6) 0.9003(4) 0.6167(5) Uani 0.033(2) 2 1 d
O26 O 0.3476(6) 0.7279(4) 0.6336(5) Uani 0.037(2) 2 1 d
O27 O 0.7022(6) 0.9434(4) 0.4807(4) Uani 0.037(2) 2 1 d
O28 O 0.0499(6) 0.7702(4) 0.4961(4) Uani 0.040(2) 2 1 d
O29 O 0.3570(7) 0.6122(4) 0.4948(5) Uani 0.050(2) 2 1 d
O30 O 0.4843(7) 0.2314(6) 0.0032(5) Uani 0.088(4) 2 1 d
O31 O 0.7923(6) 0.0515(4) 0.9979(4) Uani 0.0329(19) 2 1 d
O32 O 0.8428(13) 0.5561(10) 0.0030(11) Uiso 0.045(4) 2 0.5 d
O33 O 0.1556(13) 0.3912(9) 0.0057(10) Uiso 0.036(3) 2 0.5 d
B1 B 0.6430(9) 0.9751(7) 0.5839(8) Uani 0.023(3) 2 1 d
B2 B 0.9808(9) 0.8046(7) 0.5889(7) Uani 0.016(3) 2 1 d
B3 B 0.3034(9) 0.6363(6) 0.5995(7) Uani 0.015(3) 2 1 d
B4 B 0.6285(10) 0.4676(7) 0.5849(7) Uani 0.021(3) 2 1 d
B5 B 0.9570(9) 0.3032(6) 0.5922(7) Uani 0.017(3) 2 1 d
B6 B 0.2945(10) 0.1412(6) 0.5899(7) Uani 0.018(3) 2 1 d
B7 B 0.2588(9) 0.9162(7) 0.9012(8) Uani 0.019(3) 2 1 d
B8 B 0.5902(9) 0.7493(6) 0.9022(7) Uani 0.015(3) 2 1 d
B9 B 0.9167(9) 0.5767(7) 0.9018(7) Uani 0.018(3) 2 1 d
B10 B 0.2447(9) 0.4102(6) 0.9114(7) Uani 0.018(3) 2 1 d
B11 B 0.5785(10) 0.2440(7) 0.9194(7) Uani 0.018(3) 2 1 d
B12 B 0.9062(9) 0.0735(6) 0.9230(7) Uani 0.016(3) 2 1 d

loop_
_atom_site_aniso_label
_atom_site_aniso_type_symbol
_atom_site_aniso_U_11
_atom_site_aniso_U_22
_atom_site_aniso_U_33
_atom_site_aniso_U_12
_atom_site_aniso_U_13
_atom_site_aniso_U_23
Sr1 Sr 0.0176(4) 0.0190(4) 0.0260(4) 0.0004(3) 0.0014(3) 0.0043(3)
Sr2 Sr 0.0190(4) 0.0143(4) 0.0255(4) 0.0015(3) 0.0031(3) 0.0014(3)
Sr3 Sr 0.0195(4) 0.0142(4) 0.0464(5) 0.0021(3) 0.0031(4) 0.0038(3)
Sr4 Sr 0.0196(4) 0.0202(4) 0.0308(4) 0.0029(3) 0.0034(3) 0.0002(3)
Sr5 Sr 0.0175(4) 0.0173(4) 0.0311(4) 0.0031(3) 0.0035(3) 0.0003(3)
Sr6 Sr 0.0201(4) 0.0211(4) 0.0324(4) 0.0025(3) 0.0055(3) 0.0062(3)
Sr7 Sr 0.0174(4) 0.0164(4) 0.0290(4) 0.0001(3) -0.0003(3) -0.0042(3)
Sr8 Sr 0.0211(4) 0.0186(4) 0.0232(4) 0.0023(3) 0.0010(3) -0.0046(3)
Sr9 Sr 0.0219(4) 0.0190(4) 0.0222(4) 0.0025(3) -0.0023(3) -0.0018(3)
Sr10 Sr 0.0199(4) 0.0169(4) 0.0235(4) 0.0039(3) -0.0005(3) -0.0028(3)
Sr11 Sr 0.0210(4) 0.0165(4) 0.0216(4) 0.0017(3) -0.0011(3) -0.0032(3)
Sr12 Sr 0.0181(4) 0.0190(4) 0.0214(4) 0.0020(3) -0.0002(3) -0.0018(3)
O1 O 0.031(3) 0.025(3) 0.037(3) 0.002(3) 0.005(3) -0.001(3)
O2 O 0.021(3) 0.026(3) 0.023(3) -0.001(3) 0.004(2) -0.005(2)
O3 O 0.026(3) 0.025(3) 0.029(3) 0.001(3) 0.005(3) 0.007(2)
O4 O 0.024(3) 0.042(4) 0.019(3) 0.003(3) -0.001(2) 0.000(3)
O5 O 0.031(3) 0.036(3) 0.015(3) -0.002(3) 0.006(2) -0.007(2)
O6 O 0.031(4) 0.072(5) 0.029(3) -0.015(3) 0.011(3) -0.007(3)
O7 O 0.057(4) 0.023(3) 0.035(4) -0.001(3) -0.014(3) -0.012(3)
O8 O 0.033(3) 0.024(3) 0.017(3) -0.003(3) 0.007(2) -0.002(2)
O9 O 0.023(3) 0.014(3) 0.023(3) 0.001(2) 0.001(2) -0.003(2)
O10 O 0.050(4) 0.027(3) 0.036(4) -0.006(3) -0.012(3) -0.007(3)
O11 O 0.032(3) 0.013(3) 0.040(4) -0.002(3) -0.011(3) -0.009(3)
O12 O 0.041(4) 0.027(3) 0.032(3) 0.005(3) -0.004(3) -0.009(3)
O13 O 0.020(3) 0.022(3) 0.056(4) -0.005(3) 0.004(3) -0.003(3)
O14 O 0.027(4) 0.015(3) 0.107(6) -0.006(3) -0.002(4) 0.006(3)
O15 O 0.033(4) 0.014(3) 0.077(5) -0.005(3) -0.005(3) 0.006(3)
O16 O 0.020(3) 0.019(3) 0.028(3) -0.005(2) -0.003(2) -0.005(2)
O21 O 0.035(4) 0.028(3) 0.052(4) -0.004(3) -0.001(3) 0.005(3)
O22 O 0.027(3) 0.011(3) 0.039(3) -0.003(2) 0.009(3) -0.002(2)
O23 O 0.023(3) 0.025(3) 0.034(3) -0.006(3) 0.000(2) 0.000(2)
O24 O 0.030(3) 0.011(3) 0.061(4) -0.005(3) 0.006(3) -0.013(3)
O25 O 0.033(4) 0.021(3) 0.047(4) 0.003(3) 0.000(3) -0.009(3)
O26 O 0.032(4) 0.014(3) 0.066(4) -0.009(3) 0.000(3) -0.010(3)
O27 O 0.057(4) 0.024(3) 0.031(3) -0.007(3) 0.019(3) -0.005(3)
O28 O 0.052(4) 0.039(4) 0.029(3) -0.009(3) 0.020(3) -0.010(3)
O29 O 0.080(5) 0.037(4) 0.034(4) 0.004(4) 0.018(3) -0.014(3)
O30 O 0.073(6) 0.146(8) 0.048(5) 0.026(6) 0.037(4) -0.008(5)
O31 O 0.035(4) 0.038(3) 0.025(3) -0.016(3) 0.006(3) -0.013(3)
B1 B 0.014(5) 0.026(5) 0.030(5) 0.006(4) -0.005(4) -0.003(4)
B2 B 0.021(5) 0.017(5) 0.010(4) 0.006(4) 0.000(4) 0.000(3)
B3 B 0.014(5) 0.013(4) 0.018(4) -0.001(4) -0.002(4) 0.001(3)
B4 B 0.023(5) 0.024(5) 0.016(5) 0.005(4) -0.003(4) -0.002(4)
B5 B 0.021(5) 0.011(4) 0.019(4) 0.006(4) -0.004(4) -0.002(4)
B6 B 0.027(5) 0.012(4) 0.016(4) 0.007(4) 0.000(4) -0.008(4)
B7 B 0.012(5) 0.017(5) 0.028(5) -0.004(4) 0.006(4) -0.005(4)
B8 B 0.009(4) 0.019(5) 0.017(4) 0.003(4) -0.008(3) -0.003(4)
B9 B 0.018(5) 0.019(5) 0.018(4) -0.007(4) -0.001(4) -0.002(4)
B10 B 0.020(5) 0.013(4) 0.022(5) 0.005(4) 0.007(4) 0.000(4)
B11 B 0.023(5) 0.023(5) 0.010(4) 0.006(4) 0.004(4) 0.001(4)
B12 B 0.021(5) 0.006(4) 0.022(5) 0.002(4) -0.006(4) -0.002(3)

loop_
_atom_type_symbol
_atom_type_scat_dispersion_real
_atom_type_scat_dispersion_imag
_atom_type_scat_source
B 0.0013 0.0007 'International Tables Vol C tables 4.2.6.8 and 6.1.1.1'
O 0.0106 0.0060 'International Tables Vol C tables 4.2.6.8 and 6.1.1.1'
Sr -1.5307 3.2498 'International Tables Vol C tables 4.2.6.8 and 6.1.1.1'

loop_
_geom_angle_atom_site_label_1
_geom_angle_atom_site_label_2
_geom_angle_atom_site_label_3
_geom_angle_site_symmetry_1
_geom_angle_site_symmetry_3
_geom_angle
B1 O27 B6 . 2_666 141.1(7)
B2 O28 B5 1_455 2_666 144.0(7)
B3 O29 B4 . 2_666 144.5(7)
B8 O30 B11 2_666 1_554 159.9(8)
B7 O31 B12 2_667 . 139.7(6)
B9 O32 B10 1_554 2_666 149.2(11)
B9 O33 B10 2_666 1_554 151.6(11)

loop_
_geom_bond_atom_site_label_1
_geom_bond_atom_site_label_2
_geom_bond_site_symmetry_2
_geom_bond_distance
O27 B1 . 1.437(11)
O27 B6 2_666 1.416(10)
O28 B2 1_455 1.388(10)
O28 B5 2_666 1.445(10)
O29 B3 . 1.401(10)
O29 B4 2_666 1.446(11)
O30 B8 2_666 1.375(11)
O30 B11 1_554 1.360(11)
O31 B7 2_667 1.384(10)
O31 B12 . 1.438(10)
O32 B9 1_554 1.425(15)
O32 B10 2_666 1.415(16)
O33 B9 2_666 1.390(15)
O33 B10 1_554 1.435(15)

loop_
_twin_individual_id
_twin_individual_mass_fraction_refined
_twin_individual_twin_matrix_11
_twin_individual_twin_matrix_12
_twin_individual_twin_matrix_13
_twin_individual_twin_matrix_21
_twin_individual_twin_matrix_22
_twin_individual_twin_matrix_23
_twin_individual_twin_matrix_31
_twin_individual_twin_matrix_32
_twin_individual_twin_matrix_33
1 0.7384(9) 1 0 0 0 1 0 0 0 1
2 0.2616(9) -0.3333 1.3333 0 0.6667 0.3333 0 0 0 -1
